data_2217134
loop_
_publ_author_name
'Wang, Xiao-li'
'Bao, Huaying '

_publ_section_title 2,2'-Bis(4-methoxyphenyl)-2,2'-bis(trimethylsilanyloxy)-2,2'-(ferrocene-1,1'-diyl)diacetonitrile
_journal_coeditor_code IM2048
_journal_issue 1
_journal_name_full 'Acta Crystallographica Section E'
_journal_page_first m123
_journal_page_last m123
_journal_paper_doi 10.1107/S1600536807064513
_journal_volume 64
_journal_year 2008
_chemical_formula_iupac '[Fe (C17 H20 N O2 Si)2]'
_chemical_formula_moiety 'C34 H40 Fe N2 O4 Si2'
_chemical_formula_sum 'C34 H40 Fe N2 O4 Si2'
_chemical_formula_weight 652.71
_chemical_name_systematic
;
2,2'-Bis(4-methoxyphenyl)-2,2'-bis(trimethylsilanyloxy)-2,2'-(ferrocene-1,1'-
diyl)diacetonitrile
;
_space_group_IT_number 2
_symmetry_cell_setting triclinic
_symmetry_space_group_name_Hall '-P 1'
_symmetry_space_group_name_H-M 'P -1'
_atom_sites_solution_hydrogens geom
_atom_sites_solution_primary direct
_atom_sites_solution_secondary difmap
_cell_angle_alpha 95.613(5)
_cell_angle_beta 97.253(6)
_cell_angle_gamma 97.441(6)
_cell_formula_units_Z 1
_cell_length_a 7.129(2)
_cell_length_b 10.500(4)
_cell_length_c 11.449(4)
_cell_measurement_reflns_used 749
_cell_measurement_temperature 293(2)
_cell_measurement_theta_max 25.44
_cell_measurement_theta_min 2.51
_cell_volume 837.3(5)
_computing_cell_refinement 'SMART (Bruker, 2001)'
_computing_data_collection 'SMART (Bruker, 2001)'
_computing_data_reduction 'SAINT (Bruker, 2001)'
_computing_molecular_graphics 'SHELXTL (Bruker, 2000)'
_computing_publication_material 'SHELXTL (Bruker, 2000)'
_computing_structure_refinement 'SHELXL97 (Sheldrick, 1997)'
_computing_structure_solution 'SHELXS97 (Sheldrick, 1990)'
_diffrn_ambient_temperature 293(2)
_diffrn_measured_fraction_theta_full 0.994
_diffrn_measured_fraction_theta_max 0.986
_diffrn_measurement_device_type 'Bruker SMART CCD area-detector'
_diffrn_measurement_method '\f and \w scans'
_diffrn_radiation_monochromator graphite
_diffrn_radiation_source 'fine-focus sealed tube'
_diffrn_radiation_type MoK\a
_diffrn_radiation_wavelength 0.71073
_diffrn_reflns_av_R_equivalents 0.0303
_diffrn_reflns_av_sigmaI/netI 0.0699
_diffrn_reflns_limit_h_max 8
_diffrn_reflns_limit_h_min -7
_diffrn_reflns_limit_k_max 13
_diffrn_reflns_limit_k_min -10
_diffrn_reflns_limit_l_max 14
_diffrn_reflns_limit_l_min -14
_diffrn_reflns_number 4803
_diffrn_reflns_theta_full 25.00
_diffrn_reflns_theta_max 26.39
_diffrn_reflns_theta_min 1.81
_diffrn_standards_decay_% 0
_exptl_absorpt_coefficient_mu 0.561
_exptl_absorpt_correction_T_max 1.000000
_exptl_absorpt_correction_T_min 0.821606
_exptl_absorpt_correction_type multi-scan
_exptl_absorpt_process_details '(SADABS; Bruker, 1999)'
_exptl_crystal_colour yellow
_exptl_crystal_density_diffrn 1.295
_exptl_crystal_density_method 'not measured'
_exptl_crystal_description needle
_exptl_crystal_F_000 344
_exptl_crystal_size_max 0.24
_exptl_crystal_size_mid 0.14
_exptl_crystal_size_min 0.12
_refine_diff_density_max 0.982
_refine_diff_density_min -0.429
_refine_ls_extinction_method none
_refine_ls_goodness_of_fit_ref 1.027
_refine_ls_hydrogen_treatment constr
_refine_ls_matrix_type full
_refine_ls_number_parameters 196
_refine_ls_number_reflns 3367
_refine_ls_number_restraints 21
_refine_ls_restrained_S_all 1.054
_refine_ls_R_factor_all 0.1095
_refine_ls_R_factor_gt 0.0634
_refine_ls_shift/su_max 0.000
_refine_ls_shift/su_mean 0.000
_refine_ls_structure_factor_coef Fsqd
_refine_ls_weighting_details 'calc w=1/[\s^2^(Fo^2^)+(0.1110P)^2^+0.2987P] where P=(Fo^2^+2Fc^2^)/3'
_refine_ls_weighting_scheme calc
_refine_ls_wR_factor_gt 0.1717
_refine_ls_wR_factor_ref 0.2040
_reflns_number_gt 2156
_reflns_number_total 3367
_reflns_threshold_expression I>2\s(I)
_cod_data_source_file im2048.cif
_cod_data_source_block I
_cod_original_sg_symbol_H-M P-1
_cod_database_code 2217134
_cod_database_fobs_code 2217134

loop_
_symmetry_equiv_pos_as_xyz
'x, y, z'
'-x, -y, -z'

loop_
_atom_site_type_symbol
_atom_site_label
_atom_site_fract_x
_atom_site_fract_y
_atom_site_fract_z
_atom_site_U_iso_or_equiv
_atom_site_adp_type
_atom_site_calc_flag
_atom_site_refinement_flags
_atom_site_occupancy
Fe Fe2 1.0000 0.0000 0.0000 0.0414(3) Uani d S 1
Si Si1 1.0979(2) 0.43619(14) 0.25558(15) 0.0644(5) Uani d D 1
N N1 0.6209(8) 0.2641(6) 0.0446(5) 0.0789(15) Uani d . 1
O O1 1.0478(5) 0.2772(3) 0.2175(3) 0.0539(9) Uani d . 1
O O2 0.6132(6) 0.1608(4) 0.6498(3) 0.0687(11) Uani d . 1
C C1 0.9125(6) 0.0596(4) 0.1571(4) 0.0410(10) Uani d . 1
C C2 1.0873(7) 0.0084(5) 0.1784(4) 0.0480(11) Uani d . 1
H H2 1.2020 0.0520 0.2196 0.058 Uiso calc R 1
C C3 1.0536(9) -0.1225(5) 0.1245(4) 0.0597(14) Uani d . 1
H H3 1.1433 -0.1794 0.1250 0.072 Uiso calc R 1
C C4 0.8633(10) -0.1509(5) 0.0708(4) 0.0635(16) Uani d . 1
H H4 0.8054 -0.2297 0.0294 0.076 Uiso calc R 1
C C5 0.7750(8) -0.0411(5) 0.0897(4) 0.0532(13) Uani d . 1
H H5 0.6483 -0.0343 0.0630 0.064 Uiso calc R 1
C C6 0.8760(6) 0.1923(4) 0.2043(4) 0.0423(10) Uani d . 1
C C7 0.7336(8) 0.2337(5) 0.1153(4) 0.0544(13) Uani d . 1
C C8 0.7960(6) 0.1835(4) 0.3217(4) 0.0416(10) Uani d . 1
C C9 0.9140(7) 0.1609(5) 0.4202(4) 0.0521(12) Uani d . 1
H H9 1.0403 0.1511 0.4138 0.063 Uiso calc R 1
C C10 0.8494(7) 0.1524(5) 0.5273(4) 0.0538(12) Uani d . 1
H H10 0.9319 0.1371 0.5924 0.065 Uiso calc R 1
C C11 0.6624(7) 0.1664(5) 0.5393(4) 0.0492(12) Uani d . 1
C C12 0.5414(7) 0.1855(5) 0.4407(4) 0.0543(12) Uani d . 1
H H12 0.4139 0.1919 0.4462 0.065 Uiso calc R 1
C C13 0.6097(7) 0.1950(5) 0.3340(4) 0.0503(12) Uani d . 1
H H13 0.5272 0.2096 0.2686 0.060 Uiso calc R 1
C C14 0.4225(9) 0.1780(7) 0.6651(5) 0.0824(19) Uani d . 1
H H14A 0.4054 0.1719 0.7463 0.124 Uiso calc R 1
H H14B 0.3345 0.1121 0.6148 0.124 Uiso calc R 1
H H14C 0.3989 0.2615 0.6446 0.124 Uiso calc R 1
C C15 1.2315(13) 0.4614(8) 0.4056(7) 0.122(3) Uani d DU 1
H H15A 1.3430 0.4189 0.4066 0.183 Uiso calc R 1
H H15B 1.1520 0.4262 0.4598 0.183 Uiso calc R 1
H H15C 1.2695 0.5523 0.4291 0.183 Uiso calc R 1
C C16 0.8845(10) 0.5181(7) 0.2564(7) 0.098(2) Uani d DU 1
H H16A 0.8091 0.4851 0.3136 0.146 Uiso calc R 1
H H16B 0.8101 0.5025 0.1792 0.146 Uiso calc R 1
H H16C 0.9232 0.6094 0.2770 0.146 Uiso calc R 1
C C17 1.2491(13) 0.4952(9) 0.1477(8) 0.133(3) Uani d DU 1
H H17A 1.3593 0.4512 0.1500 0.200 Uiso calc R 1
H H17B 1.2894 0.5865 0.1671 0.200 Uiso calc R 1
H H17C 1.1776 0.4788 0.0695 0.200 Uiso calc R 1

loop_
_atom_site_aniso_label
_atom_site_aniso_U_11
_atom_site_aniso_U_22
_atom_site_aniso_U_33
_atom_site_aniso_U_12
_atom_site_aniso_U_13
_atom_site_aniso_U_23
Fe2 0.0614(7) 0.0322(5) 0.0294(5) -0.0005(4) 0.0117(4) 0.0011(3)
Si1 0.0751(11) 0.0402(8) 0.0728(10) -0.0016(7) 0.0095(8) -0.0043(7)
N1 0.084(4) 0.087(4) 0.070(3) 0.018(3) 0.012(3) 0.025(3)
O1 0.055(2) 0.0387(17) 0.066(2) -0.0051(14) 0.0222(16) -0.0050(15)
O2 0.083(3) 0.082(3) 0.050(2) 0.017(2) 0.0323(19) 0.0128(19)
C1 0.049(3) 0.040(2) 0.034(2) 0.0011(19) 0.0119(19) 0.0049(18)
C2 0.066(3) 0.049(3) 0.030(2) 0.012(2) 0.007(2) 0.0025(19)
C3 0.099(5) 0.047(3) 0.042(3) 0.025(3) 0.025(3) 0.011(2)
C4 0.113(5) 0.034(3) 0.042(3) -0.008(3) 0.026(3) 0.003(2)
C5 0.061(3) 0.050(3) 0.042(2) -0.016(2) 0.012(2) 0.003(2)
C6 0.046(3) 0.039(2) 0.040(2) -0.0013(19) 0.014(2) -0.0024(18)
C7 0.069(3) 0.054(3) 0.048(3) 0.017(3) 0.023(3) 0.017(2)
C8 0.048(3) 0.038(2) 0.038(2) 0.0016(19) 0.009(2) -0.0005(18)
C9 0.045(3) 0.060(3) 0.054(3) 0.012(2) 0.015(2) 0.002(2)
C10 0.060(3) 0.061(3) 0.042(3) 0.013(2) 0.009(2) 0.004(2)
C11 0.062(3) 0.044(3) 0.043(2) 0.003(2) 0.023(2) 0.000(2)
C12 0.047(3) 0.063(3) 0.057(3) 0.013(2) 0.019(2) 0.007(2)
C13 0.042(3) 0.062(3) 0.047(3) 0.008(2) 0.008(2) 0.007(2)
C14 0.092(5) 0.092(5) 0.076(4) 0.016(4) 0.053(4) 0.018(3)
C15 0.136(5) 0.096(4) 0.122(5) 0.017(4) -0.015(4) -0.007(4)
C16 0.101(4) 0.079(4) 0.112(4) 0.022(3) 0.012(3) -0.001(3)
C17 0.141(5) 0.118(5) 0.143(5) -0.004(4) 0.045(4) 0.023(4)

loop_
_atom_type_symbol
_atom_type_description
_atom_type_scat_dispersion_real
_atom_type_scat_dispersion_imag
_atom_type_scat_source
C C 0.0033 0.0016 'International Tables Vol C Tables 4.2.6.8 and 6.1.1.4'
H H 0.0000 0.0000 'International Tables Vol C Tables 4.2.6.8 and 6.1.1.4'
N N 0.0061 0.0033 'International Tables Vol C Tables 4.2.6.8 and 6.1.1.4'
O O 0.0106 0.0060 'International Tables Vol C Tables 4.2.6.8 and 6.1.1.4'
Si Si 0.0817 0.0704 'International Tables Vol C Tables 4.2.6.8 and 6.1.1.4'
Fe Fe 0.3463 0.8444 'International Tables Vol C Tables 4.2.6.8 and 6.1.1.4'

loop_
_geom_angle_atom_site_label_1
_geom_angle_atom_site_label_2
_geom_angle_atom_site_label_3
_geom_angle_site_symmetry_1
_geom_angle_site_symmetry_3
_geom_angle
C5 Fe2 C5 . 2_755 180.0(3)
C5 Fe2 C4 . . 40.0(2)
C5 Fe2 C4 2_755 . 140.0(2)
C5 Fe2 C4 . 2_755 140.0(2)
C5 Fe2 C4 2_755 2_755 40.0(2)
C4 Fe2 C4 . 2_755 180.0(3)
C5 Fe2 C1 . . 41.15(17)
C5 Fe2 C1 2_755 . 138.85(17)
C4 Fe2 C1 . . 68.36(18)
C4 Fe2 C1 2_755 . 111.64(18)
C5 Fe2 C1 . 2_755 138.85(17)
C5 Fe2 C1 2_755 2_755 41.15(17)
C4 Fe2 C1 . 2_755 111.64(18)
C4 Fe2 C1 2_755 2_755 68.36(18)
C1 Fe2 C1 . 2_755 180.00(11)
C5 Fe2 C3 . . 67.6(2)
C5 Fe2 C3 2_755 . 112.4(2)
C4 Fe2 C3 . . 40.0(2)
C4 Fe2 C3 2_755 . 140.0(2)
C1 Fe2 C3 . . 68.23(19)
C1 Fe2 C3 2_755 . 111.77(19)
C5 Fe2 C3 . 2_755 112.4(2)
C5 Fe2 C3 2_755 2_755 67.6(2)
C4 Fe2 C3 . 2_755 140.0(2)
C4 Fe2 C3 2_755 2_755 40.0(2)
C1 Fe2 C3 . 2_755 111.77(19)
C1 Fe2 C3 2_755 2_755 68.23(19)
C3 Fe2 C3 . 2_755 180.0(4)
C5 Fe2 C2 . . 68.5(2)
C5 Fe2 C2 2_755 . 111.5(2)
C4 Fe2 C2 . . 68.3(2)
C4 Fe2 C2 2_755 . 111.7(2)
C1 Fe2 C2 . . 40.67(18)
C1 Fe2 C2 2_755 . 139.33(18)
C3 Fe2 C2 . . 40.83(19)
C3 Fe2 C2 2_755 . 139.17(19)
C5 Fe2 C2 . 2_755 111.5(2)
C5 Fe2 C2 2_755 2_755 68.5(2)
C4 Fe2 C2 . 2_755 111.7(2)
C4 Fe2 C2 2_755 2_755 68.3(2)
C1 Fe2 C2 . 2_755 139.33(18)
C1 Fe2 C2 2_755 2_755 40.67(18)
C3 Fe2 C2 . 2_755 139.17(19)
C3 Fe2 C2 2_755 2_755 40.83(19)
C2 Fe2 C2 . 2_755 180.00(7)
O1 Si1 C15 . . 107.0(3)
O1 Si1 C17 . . 105.0(3)
C15 Si1 C17 . . 110.9(4)
O1 Si1 C16 . . 113.7(3)
C15 Si1 C16 . . 108.6(4)
C17 Si1 C16 . . 111.7(4)
C6 O1 Si1 . . 131.6(3)
C11 O2 C14 . . 117.4(4)
C2 C1 C5 . . 107.2(4)
C2 C1 C6 . . 126.1(4)
C5 C1 C6 . . 126.6(4)
C2 C1 Fe2 . . 69.8(2)
C5 C1 Fe2 . . 69.0(2)
C6 C1 Fe2 . . 129.5(3)
C1 C2 C3 . . 107.2(4)
C1 C2 Fe2 . . 69.5(2)
C3 C2 Fe2 . . 69.5(3)
C1 C2 H2 . . 126.4
C3 C2 H2 . . 126.4
Fe2 C2 H2 . . 126.2
C4 C3 C2 . . 108.6(5)
C4 C3 Fe2 . . 69.9(3)
C2 C3 Fe2 . . 69.7(3)
C4 C3 H3 . . 125.7
C2 C3 H3 . . 125.7
Fe2 C3 H3 . . 126.3
C5 C4 C3 . . 108.5(4)
C5 C4 Fe2 . . 69.7(3)
C3 C4 Fe2 . . 70.1(3)
C5 C4 H4 . . 125.8
C3 C4 H4 . . 125.8
Fe2 C4 H4 . . 126.0
C4 C5 C1 . . 108.5(5)
C4 C5 Fe2 . . 70.3(3)
C1 C5 Fe2 . . 69.8(2)
C4 C5 H5 . . 125.8
C1 C5 H5 . . 125.8
Fe2 C5 H5 . . 125.7
O1 C6 C7 . . 109.7(4)
O1 C6 C1 . . 108.4(4)
C7 C6 C1 . . 107.3(4)
O1 C6 C8 . . 112.2(3)
C7 C6 C8 . . 110.0(4)
C1 C6 C8 . . 108.9(4)
N1 C7 C6 . . 178.9(6)
C13 C8 C9 . . 117.6(4)
C13 C8 C6 . . 123.2(4)
C9 C8 C6 . . 119.2(4)
C10 C9 C8 . . 121.5(4)
C10 C9 H9 . . 119.3
C8 C9 H9 . . 119.3
C9 C10 C11 . . 120.5(5)
C9 C10 H10 . . 119.8
C11 C10 H10 . . 119.8
O2 C11 C12 . . 125.1(5)
O2 C11 C10 . . 116.2(5)
C12 C11 C10 . . 118.7(4)
C13 C12 C11 . . 120.0(4)
C13 C12 H12 . . 120.0
C11 C12 H12 . . 120.0
C8 C13 C12 . . 121.8(5)
C8 C13 H13 . . 119.1
C12 C13 H13 . . 119.1
O2 C14 H14A . . 109.5
O2 C14 H14B . . 109.5
H14A C14 H14B . . 109.5
O2 C14 H14C . . 109.5
H14A C14 H14C . . 109.5
H14B C14 H14C . . 109.5
Si1 C15 H15A . . 109.5
Si1 C15 H15B . . 109.5
H15A C15 H15B . . 109.5
Si1 C15 H15C . . 109.5
H15A C15 H15C . . 109.5
H15B C15 H15C . . 109.5
Si1 C16 H16A . . 109.5
Si1 C16 H16B . . 109.5
H16A C16 H16B . . 109.5
Si1 C16 H16C . . 109.5
H16A C16 H16C . . 109.5
H16B C16 H16C . . 109.5
Si1 C17 H17A . . 109.5
Si1 C17 H17B . . 109.5
H17A C17 H17B . . 109.5
Si1 C17 H17C . . 109.5
H17A C17 H17C . . 109.5
H17B C17 H17C . . 109.5

loop_
_geom_bond_atom_site_label_1
_geom_bond_atom_site_label_2
_geom_bond_site_symmetry_2
_geom_bond_distance
Fe2 C5 . 2.034(5)
Fe2 C5 2_755 2.034(5)
Fe2 C4 . 2.042(5)
Fe2 C4 2_755 2.042(5)
Fe2 C1 . 2.044(4)
Fe2 C1 2_755 2.044(4)
Fe2 C3 . 2.045(5)
Fe2 C3 2_755 2.045(5)
Fe2 C2 . 2.048(4)
Fe2 C2 2_755 2.048(4)
Si1 O1 . 1.663(3)
Si1 C15 . 1.833(7)
Si1 C17 . 1.841(8)
Si1 C16 . 1.842(7)
N1 C7 . 1.164(7)
O1 C6 . 1.401(5)
O2 C11 . 1.360(5)
O2 C14 . 1.425(7)
C1 C2 . 1.422(7)
C1 C5 . 1.433(6)
C1 C6 . 1.511(6)
C2 C3 . 1.428(7)
C2 H2 . 0.9300
C3 C4 . 1.399(8)
C3 H3 . 0.9300
C4 C5 . 1.395(8)
C4 H4 . 0.9300
C5 H5 . 0.9300
C6 C7 . 1.483(7)
C6 C8 . 1.531(6)
C8 C13 . 1.373(6)
C8 C9 . 1.379(6)
C9 C10 . 1.370(6)
C9 H9 . 0.9300
C10 C11 . 1.382(7)
C10 H10 . 0.9300
C11 C12 . 1.378(7)
C12 C13 . 1.378(6)
C12 H12 . 0.9300
C13 H13 . 0.9300
C14 H14A . 0.9600
C14 H14B . 0.9600
C14 H14C . 0.9600
C15 H15A . 0.9600
C15 H15B . 0.9600
C15 H15C . 0.9600
C16 H16A . 0.9600
C16 H16B . 0.9600
C16 H16C . 0.9600
C17 H17A . 0.9600
C17 H17B . 0.9600
C17 H17C . 0.9600

loop_
_geom_torsion_atom_site_label_1
_geom_torsion_atom_site_label_2
_geom_torsion_atom_site_label_3
_geom_torsion_atom_site_label_4
_geom_torsion_site_symmetry_1
_geom_torsion
C15 Si1 O1 C6 . 108.2(5)
C17 Si1 O1 C6 . -134.0(5)
C16 Si1 O1 C6 . -11.6(5)
C5 Fe2 C1 C2 . 118.6(4)
C5 Fe2 C1 C2 2_755 -61.4(4)
C4 Fe2 C1 C2 . 81.5(3)
C4 Fe2 C1 C2 2_755 -98.5(3)
C1 Fe2 C1 C2 2_755 -5E1(10)
C3 Fe2 C1 C2 . 38.2(3)
C3 Fe2 C1 C2 2_755 -141.8(3)
C2 Fe2 C1 C2 2_755 180.0
C5 Fe2 C1 C5 2_755 180.0
C4 Fe2 C1 C5 . -37.1(3)
C4 Fe2 C1 C5 2_755 142.9(3)
C1 Fe2 C1 C5 2_755 -17E1(10)
C3 Fe2 C1 C5 . -80.3(3)
C3 Fe2 C1 C5 2_755 99.7(3)
C2 Fe2 C1 C5 . -118.6(4)
C2 Fe2 C1 C5 2_755 61.4(4)
C5 Fe2 C1 C6 . -120.8(5)
C5 Fe2 C1 C6 2_755 59.2(5)
C4 Fe2 C1 C6 . -157.9(5)
C4 Fe2 C1 C6 2_755 22.1(5)
C1 Fe2 C1 C6 2_755 7E1(10)
C3 Fe2 C1 C6 . 158.9(5)
C3 Fe2 C1 C6 2_755 -21.1(5)
C2 Fe2 C1 C6 . 120.7(5)
C2 Fe2 C1 C6 2_755 -59.3(5)
C5 C1 C2 C3 . -0.4(5)
C6 C1 C2 C3 . 175.8(4)
Fe2 C1 C2 C3 . -59.5(3)
C5 C1 C2 Fe2 . 59.1(3)
C6 C1 C2 Fe2 . -124.7(4)
C5 Fe2 C2 C1 . -38.4(3)
C5 Fe2 C2 C1 2_755 141.6(3)
C4 Fe2 C2 C1 . -81.6(3)
C4 Fe2 C2 C1 2_755 98.4(3)
C1 Fe2 C2 C1 2_755 180.0
C3 Fe2 C2 C1 . -118.5(4)
C3 Fe2 C2 C1 2_755 61.5(4)
C2 Fe2 C2 C1 2_755 2E1(10)
C5 Fe2 C2 C3 . 80.1(3)
C5 Fe2 C2 C3 2_755 -99.9(3)
C4 Fe2 C2 C3 . 36.9(3)
C4 Fe2 C2 C3 2_755 -143.1(3)
C1 Fe2 C2 C3 . 118.5(4)
C1 Fe2 C2 C3 2_755 -61.5(4)
C3 Fe2 C2 C3 2_755 180.0
C2 Fe2 C2 C3 2_755 14E1(10)
C1 C2 C3 C4 . 0.4(5)
Fe2 C2 C3 C4 . -59.2(3)
C1 C2 C3 Fe2 . 59.6(3)
C5 Fe2 C3 C4 . 37.2(3)
C5 Fe2 C3 C4 2_755 -142.8(3)
C4 Fe2 C3 C4 2_755 180.0
C1 Fe2 C3 C4 . 81.8(3)
C1 Fe2 C3 C4 2_755 -98.2(3)
C3 Fe2 C3 C4 2_755 13E1(10)
C2 Fe2 C3 C4 . 119.9(4)
C2 Fe2 C3 C4 2_755 -60.1(4)
C5 Fe2 C3 C2 . -82.7(3)
C5 Fe2 C3 C2 2_755 97.3(3)
C4 Fe2 C3 C2 . -119.9(4)
C4 Fe2 C3 C2 2_755 60.1(4)
C1 Fe2 C3 C2 . -38.1(3)
C1 Fe2 C3 C2 2_755 141.9(3)
C3 Fe2 C3 C2 2_755 1E1(10)
C2 Fe2 C3 C2 2_755 180.0
C2 C3 C4 C5 . -0.2(5)
Fe2 C3 C4 C5 . -59.3(3)
C2 C3 C4 Fe2 . 59.1(3)
C5 Fe2 C4 C5 2_755 180.0
C4 Fe2 C4 C5 2_755 2E1(10)
C1 Fe2 C4 C5 . 38.1(3)
C1 Fe2 C4 C5 2_755 -141.9(3)
C3 Fe2 C4 C5 . 119.6(4)
C3 Fe2 C4 C5 2_755 -60.4(4)
C2 Fe2 C4 C5 . 82.0(3)
C2 Fe2 C4 C5 2_755 -98.0(3)
C5 Fe2 C4 C3 . -119.6(4)
C5 Fe2 C4 C3 2_755 60.4(4)
C4 Fe2 C4 C3 2_755 -10E1(10)
C1 Fe2 C4 C3 . -81.5(3)
C1 Fe2 C4 C3 2_755 98.5(3)
C3 Fe2 C4 C3 2_755 180.0
C2 Fe2 C4 C3 . -37.6(3)
C2 Fe2 C4 C3 2_755 142.4(3)
C3 C4 C5 C1 . 0.0(5)
Fe2 C4 C5 C1 . -59.6(3)
C3 C4 C5 Fe2 . 59.6(3)
C2 C1 C5 C4 . 0.3(5)
C6 C1 C5 C4 . -175.9(4)
Fe2 C1 C5 C4 . 59.9(3)
C2 C1 C5 Fe2 . -59.6(3)
C6 C1 C5 Fe2 . 124.3(4)
C5 Fe2 C5 C4 2_755 -17E1(10)
C4 Fe2 C5 C4 2_755 180.0
C1 Fe2 C5 C4 . -119.4(4)
C1 Fe2 C5 C4 2_755 60.6(4)
C3 Fe2 C5 C4 . -37.2(3)
C3 Fe2 C5 C4 2_755 142.8(3)
C2 Fe2 C5 C4 . -81.4(3)
C2 Fe2 C5 C4 2_755 98.6(3)
C5 Fe2 C5 C1 2_755 -5E1(10)
C4 Fe2 C5 C1 . 119.4(4)
C4 Fe2 C5 C1 2_755 -60.6(4)
C1 Fe2 C5 C1 2_755 180.0
C3 Fe2 C5 C1 . 82.1(3)
C3 Fe2 C5 C1 2_755 -97.9(3)
C2 Fe2 C5 C1 . 38.0(3)
C2 Fe2 C5 C1 2_755 -142.0(3)
Si1 O1 C6 C7 . 58.0(5)
Si1 O1 C6 C1 . 174.9(3)
Si1 O1 C6 C8 . -64.7(5)
C2 C1 C6 O1 . 30.2(6)
C5 C1 C6 O1 . -154.4(4)
Fe2 C1 C6 O1 . -62.5(5)
C2 C1 C6 C7 . 148.7(4)
C5 C1 C6 C7 . -35.9(6)
Fe2 C1 C6 C7 . 56.0(5)
C2 C1 C6 C8 . -92.2(5)
C5 C1 C6 C8 . 83.2(5)
Fe2 C1 C6 C8 . 175.1(3)
O1 C6 C7 N1 . 14E1(3)
C1 C6 C7 N1 . 2E1(3)
C8 C6 C7 N1 . -10E1(3)
O1 C6 C8 C13 . 131.0(5)
C7 C6 C8 C13 . 8.5(6)
C1 C6 C8 C13 . -109.0(5)
O1 C6 C8 C9 . -50.2(6)
C7 C6 C8 C9 . -172.7(4)
C1 C6 C8 C9 . 69.9(5)
C13 C8 C9 C10 . -1.2(7)
C6 C8 C9 C10 . 179.9(4)
C8 C9 C10 C11 . 0.1(8)
C14 O2 C11 C12 . -1.0(8)
C14 O2 C11 C10 . 178.6(5)
C9 C10 C11 O2 . -177.9(5)
C9 C10 C11 C12 . 1.8(7)
O2 C11 C12 C13 . 177.2(5)
C10 C11 C12 C13 . -2.4(8)
C9 C8 C13 C12 . 0.5(7)
C6 C8 C13 C12 . 179.4(4)
C11 C12 C13 C8 . 1.3(8)
